data_7027697
loop_
_publ_author_name
'Balogh-Hergovich, \'Eva'
'Kaizer, J\'ozsef'
'Speier, G\'abor'
'Argay, Gyula'
'P\'ark\'anyi, L\'aszl\'o'

_publ_section_title
;
 Kinetic studies on the copper(II)-mediated oxygenolysis of the
 flavonolate ligand. Crystal structures of [Cu(fla)2] (fla&#x2005;=
 flavonolate) and [Cu(O-bs)2(py)3]
 (O-bs&#x2005;=&#x2005;O-benzoylsalicylate)&#x200A;&#x2020;
;
_journal_issue 21
_journal_name_full 'Journal of the Chemical Society, Dalton Transactions'
_journal_page_first 3847
_journal_paper_doi 10.1039/a905684j
_journal_year 1999
_chemical_formula_sum 'C32 H20 Cl6 Cu O6'
_chemical_formula_weight 776.72
_chemical_name_systematic
;
 ?
;
_space_group_IT_number 2
_symmetry_cell_setting triclinic
_symmetry_space_group_name_Hall '-P 1'
_symmetry_space_group_name_H-M 'P -1'
_atom_sites_solution_hydrogens geom
_atom_sites_solution_primary direct
_atom_sites_solution_secondary difmap
_audit_creation_method SHELXL
_cell_angle_alpha 103.77(2)
_cell_angle_beta 105.76(2)
_cell_angle_gamma 99.61(2)
_cell_formula_units_Z 1
_cell_length_a 7.273(1)
_cell_length_b 10.691(1)
_cell_length_c 11.229(1)
_cell_measurement_reflns_used 25
_cell_measurement_temperature 293(2)
_cell_measurement_theta_max 29.64
_cell_measurement_theta_min 24.17
_cell_volume 790.7(2)
_computing_cell_refinement 'Enraf-Nonius CAD4 Program'
_computing_data_collection 'Enraf-Nonius CAD4 Program'
_computing_data_reduction 'Enraf-Nonius MoLen: Process'
_computing_structure_refinement 'SHELXL-93 (Sheldrick, 1993)'
_computing_structure_solution 'SHELXS-86 (Sheldrick, 1990)'
_diffrn_ambient_temperature 293(2)
_diffrn_measurement_device 'Enraf-Nonius CAD4'
_diffrn_measurement_method omega/theta
_diffrn_radiation_monochromator graphite
_diffrn_radiation_source 'fine-focus sealed tube'
_diffrn_radiation_type CuKa
_diffrn_radiation_wavelength 1.54180
_diffrn_reflns_av_R_equivalents 0.0000
_diffrn_reflns_av_sigmaI/netI 0.1402
_diffrn_reflns_limit_h_max 9
_diffrn_reflns_limit_h_min -8
_diffrn_reflns_limit_k_max 13
_diffrn_reflns_limit_k_min -12
_diffrn_reflns_limit_l_max 0
_diffrn_reflns_limit_l_min -14
_diffrn_reflns_number 3250
_diffrn_reflns_theta_max 74.98
_diffrn_reflns_theta_min 4.29
_diffrn_standards_decay_% 0
_diffrn_standards_interval_time 1hr
_diffrn_standards_number 3
_exptl_absorpt_coefficient_mu 6.023
_exptl_crystal_colour colourless
_exptl_crystal_density_diffrn 1.631
_exptl_crystal_description block
_exptl_crystal_F_000 391
_exptl_crystal_size_max 0.40
_exptl_crystal_size_mid 0.15
_exptl_crystal_size_min 0.15
_refine_diff_density_max 0.856
_refine_diff_density_min -0.779
_refine_diff_density_rms 0.072
_refine_ls_extinction_coef 0.0025(6)
_refine_ls_extinction_expression Fc^*^=kFc[1+0.001xFc^2^l^3^/sin(2q)]^-1/4^
_refine_ls_extinction_method SHELXL
_refine_ls_goodness_of_fit_all 0.488
_refine_ls_goodness_of_fit_obs 0.501
_refine_ls_hydrogen_treatment riding
_refine_ls_matrix_type full
_refine_ls_number_parameters 207
_refine_ls_number_reflns 3250
_refine_ls_number_restraints 3
_refine_ls_restrained_S_all 0.488
_refine_ls_restrained_S_obs 0.501
_refine_ls_R_factor_all 0.0714
_refine_ls_R_factor_obs 0.0529
_refine_ls_shift/esd_max -0.005
_refine_ls_shift/esd_mean 0.001
_refine_ls_structure_factor_coef Fsqd
_refine_ls_weighting_details 'w=1/[s^2^(Fo^2^)+( 0.1414P)^2^+3.5674P] where P=(Fo^2^+2Fc^2^)/3'
_refine_ls_weighting_scheme calc
_refine_ls_wR_factor_all 0.1717
_refine_ls_wR_factor_obs 0.1472
_reflns_number_observed 2295
_reflns_number_total 3250
_reflns_observed_criterion >2sigma(I)
_cod_data_source_file 905684jsup1.cif
_cod_data_source_block g129
_cod_depositor_comments
;
The following automatic conversions were performed:

'_symmetry_cell_setting' value 'Triclinic' changed to 'triclinic'
according to /home/saulius/struct/CIF-dictionaries/cif_core.dic
dictionary named 'cif_core.dic' version 2.4.2 from 2011-04-26.

Automatic conversion script
Id: cif_fix_values 1891 2012-01-12 08:04:46Z andrius 

The following automatic conversions were performed:

'_refine_ls_weighting_scheme' value 'calc w=1/[s^2^(Fo^2^)+(
0.1414P)^2^+3.5674P] where P=(Fo^2^+2Fc^2^)/3' was changed to 'calc'.
New tag '_refine_ls_weighting_details' was created. The value of the
new tag was set to 'w=1/[s^2^(Fo^2^)+( 0.1414P)^2^+3.5674P] where
P=(Fo^2^+2Fc^2^)/3'.

Automatic conversion script
Id: cif_fix_values 3143 2015-03-26 13:38:13Z robertas 
;
_cod_original_cell_volume 790.70(15)
_cod_original_sg_symbol_H-M P-1
_cod_database_code 7027697

loop_
_symmetry_equiv_pos_as_xyz
'x, y, z'
'-x, -y, -z'

loop_
_atom_site_aniso_label
_atom_site_aniso_U_11
_atom_site_aniso_U_22
_atom_site_aniso_U_33
_atom_site_aniso_U_23
_atom_site_aniso_U_13
_atom_site_aniso_U_12
Cu1 0.0493(4) 0.0471(4) 0.0427(4) 0.0163(3) 0.0185(3) 0.0215(3)
Cl1 0.0845(9) 0.169(2) 0.1146(12) 0.0877(12) 0.0351(8) 0.0262(10)
Cl2 0.1205(12) 0.0683(8) 0.1031(10) -0.0012(7) 0.0351(9) -0.0049(7)
Cl3 0.0757(8) 0.1453(14) 0.0848(9) 0.0411(9) 0.0011(7) 0.0003(8)
O1 0.0474(12) 0.0553(13) 0.0440(11) 0.0201(10) 0.0154(9) 0.0128(10)
O2 0.0555(13) 0.0469(12) 0.0421(11) 0.0136(9) 0.0187(10) 0.0229(10)
O3 0.0600(14) 0.0466(12) 0.0474(12) 0.0178(10) 0.0212(10) 0.0238(10)
C1 0.0349(14) 0.047(2) 0.048(2) 0.0170(13) 0.0163(12) 0.0108(12)
C2 0.0393(15) 0.0409(15) 0.046(2) 0.0160(12) 0.0180(12) 0.0135(12)
C3 0.0362(14) 0.042(2) 0.048(2) 0.0148(13) 0.0172(12) 0.0089(12)
C4 0.038(2) 0.046(2) 0.045(2) 0.0119(13) 0.0164(12) 0.0041(12)
C5 0.050(2) 0.047(2) 0.050(2) 0.0103(14) 0.0190(14) 0.0083(14)
C6 0.056(2) 0.054(2) 0.058(2) 0.002(2) 0.023(2) 0.008(2)
C7 0.054(2) 0.065(2) 0.046(2) 0.004(2) 0.018(2) 0.003(2)
C8 0.048(2) 0.068(2) 0.045(2) 0.016(2) 0.0158(15) 0.006(2)
C9 0.039(2) 0.048(2) 0.047(2) 0.0141(14) 0.0164(13) 0.0048(13)
C11 0.038(2) 0.049(2) 0.062(2) 0.025(2) 0.0210(14) 0.0152(13)
C12 0.054(2) 0.064(2) 0.068(2) 0.035(2) 0.025(2) 0.027(2)
C13 0.060(2) 0.075(3) 0.101(3) 0.057(3) 0.035(2) 0.034(2)
C14 0.069(3) 0.061(2) 0.111(4) 0.044(3) 0.044(3) 0.032(2)
C15 0.082(3) 0.052(2) 0.091(3) 0.023(2) 0.036(2) 0.025(2)
C16 0.059(2) 0.051(2) 0.065(2) 0.022(2) 0.020(2) 0.017(2)
C17 0.054(2) 0.062(2) 0.069(2) 0.012(2) 0.025(2) 0.017(2)

loop_
_atom_site_label
_atom_site_type_symbol
_atom_site_fract_x
_atom_site_fract_y
_atom_site_fract_z
_atom_site_U_iso_or_equiv
_atom_site_thermal_displace_type
_atom_site_occupancy
_atom_site_calc_flag
_atom_site_refinement_flags
Cu1 Cu 1.0000 0.0000 1.0000 0.0439(2) Uani 1 d S
Cl1 Cl 0.5767(2) 0.1525(2) 0.2164(2) 0.1144(6) Uani 1 d D
Cl2 Cl 0.7439(3) 0.37949(14) 0.1537(2) 0.1060(5) Uani 1 d D
Cl3 Cl 0.3854(2) 0.1975(2) -0.02031(15) 0.1094(6) Uani 1 d D
O1 O 0.7542(3) 0.0487(2) 0.5566(2) 0.0478(5) Uani 1 d .
O2 O 0.8927(3) 0.1104(2) 0.9043(2) 0.0462(5) Uani 1 d .
O3 O 0.9682(4) -0.1213(2) 0.8326(2) 0.0485(5) Uani 1 d .
C1 C 0.7917(4) 0.1155(3) 0.6840(3) 0.0420(7) Uani 1 d .
C2 C 0.8572(4) 0.0564(3) 0.7790(3) 0.0400(6) Uani 1 d .
C3 C 0.8988(4) -0.0722(3) 0.7429(3) 0.0409(6) Uani 1 d .
C4 C 0.8591(5) -0.1384(3) 0.6085(3) 0.0434(7) Uani 1 d .
C5 C 0.8897(5) -0.2648(3) 0.5634(3) 0.0496(7) Uani 1 d .
H5 H 0.9397(5) -0.3090(3) 0.6220(3) 0.064 Uiso 1 calc R
C6 C 0.8461(6) -0.3231(4) 0.4331(4) 0.0582(9) Uani 1 d .
H6 H 0.8663(6) -0.4069(4) 0.4032(4) 0.076 Uiso 1 calc R
C7 C 0.7712(6) -0.2566(4) 0.3451(4) 0.0585(9) Uani 1 d .
H7 H 0.7414(6) -0.2970(4) 0.2568(4) 0.076 Uiso 1 calc R
C8 C 0.7408(5) -0.1327(4) 0.3866(3) 0.0548(8) Uani 1 d .
H8 H 0.6915(5) -0.0888(4) 0.3274(3) 0.071 Uiso 1 calc R
C9 C 0.7851(5) -0.0742(3) 0.5188(3) 0.0447(7) Uani 1 d .
C11 C 0.7592(5) 0.2484(3) 0.7003(4) 0.0465(7) Uani 1 d .
C12 C 0.6998(6) 0.2938(4) 0.5929(4) 0.0564(9) Uani 1 d .
H12 H 0.6781(6) 0.2383(4) 0.5103(4) 0.073 Uiso 1 calc R
C13 C 0.6728(6) 0.4217(5) 0.6084(5) 0.0691(12) Uani 1 d .
H13 H 0.6333(6) 0.4509(5) 0.5360(5) 0.090 Uiso 1 calc R
C14 C 0.7034(7) 0.5049(5) 0.7283(5) 0.0716(12) Uani 1 d .
H14 H 0.6843(7) 0.5901(5) 0.7377(5) 0.093 Uiso 1 calc R
C15 C 0.7628(7) 0.4617(4) 0.8350(5) 0.0722(11) Uani 1 d .
H15 H 0.7839(7) 0.5184(4) 0.9170(5) 0.094 Uiso 1 calc R
C16 C 0.7915(6) 0.3355(4) 0.8224(4) 0.0570(9) Uani 1 d .
H16 H 0.8327(6) 0.3083(4) 0.8959(4) 0.074 Uiso 1 calc R
C17 C 0.6134(6) 0.2157(4) 0.0928(4) 0.0615(9) Uani 1 d D
H17 H 0.6890(6) 0.1640(4) 0.0497(4) 0.080 Uiso 1 calc R

loop_
_atom_type_symbol
_atom_type_description
_atom_type_scat_dispersion_real
_atom_type_scat_dispersion_imag
_atom_type_scat_source
C C 0.0181 0.0091 'International Tables Vol C Tables 4.2.6.8 and 6.1.1.4'
H H 0.0000 0.0000 'International Tables Vol C Tables 4.2.6.8 and 6.1.1.4'
Cu Cu -1.9646 0.5888 'International Tables Vol C Tables 4.2.6.8 and 6.1.1.4'
Cl Cl 0.3639 0.7018 'International Tables Vol C Tables 4.2.6.8 and 6.1.1.4'
O O 0.0492 0.0322 'International Tables Vol C Tables 4.2.6.8 and 6.1.1.4'

loop_
_geom_angle_atom_site_label_1
_geom_angle_atom_site_label_2
_geom_angle_atom_site_label_3
_geom_angle
_geom_angle_site_symmetry_1
_geom_angle_site_symmetry_3
O2 Cu1 O2 179.999(1) . 2_757
O2 Cu1 O3 94.31(9) . 2_757
O2 Cu1 O3 85.69(9) 2_757 2_757
O2 Cu1 O3 85.69(9) . .
O2 Cu1 O3 94.31(9) 2_757 .
O3 Cu1 O3 180.0 2_757 .
C1 O1 C9 122.2(3) . .
C2 O2 Cu1 110.6(2) . .
C3 O3 Cu1 110.0(2) . .
O1 C1 C2 120.1(3) . .
O1 C1 C11 111.8(3) . .
C2 C1 C11 128.1(3) . .
O2 C2 C1 125.1(3) . .
O2 C2 C3 115.7(3) . .
C1 C2 C3 119.2(3) . .
O3 C3 C4 123.2(3) . .
O3 C3 C2 118.0(3) . .
C4 C3 C2 118.8(3) . .
C9 C4 C5 118.7(3) . .
C9 C4 C3 118.1(3) . .
C5 C4 C3 123.1(3) . .
C6 C5 C4 120.1(4) . .
C5 C6 C7 119.9(4) . .
C6 C7 C8 121.2(3) . .
C9 C8 C7 118.6(4) . .
O1 C9 C4 121.4(3) . .
O1 C9 C8 117.1(3) . .
C4 C9 C8 121.5(3) . .
C12 C11 C16 117.8(3) . .
C12 C11 C1 120.3(3) . .
C16 C11 C1 121.9(3) . .
C11 C12 C13 120.4(4) . .
C14 C13 C12 120.9(4) . .
C13 C14 C15 119.3(4) . .
C14 C15 C16 121.0(5) . .
C15 C16 C11 120.5(4) . .
Cl2 C17 Cl3 111.0(3) . .
Cl2 C17 Cl1 111.1(2) . .
Cl3 C17 Cl1 109.0(2) . .

loop_
_geom_bond_atom_site_label_1
_geom_bond_atom_site_label_2
_geom_bond_distance
_geom_bond_site_symmetry_2
Cu1 O2 1.900(2) .
Cu1 O2 1.900(2) 2_757
Cu1 O3 1.942(2) 2_757
Cu1 O3 1.942(2) .
Cl1 C17 1.744(5) .
Cl2 C17 1.719(4) .
Cl3 C17 1.741(4) .
O1 C1 1.366(4) .
O1 C9 1.357(4) .
O2 C2 1.321(4) .
O3 C3 1.268(4) .
C1 C2 1.383(4) .
C1 C11 1.456(4) .
C2 C3 1.445(4) .
C3 C4 1.431(4) .
C4 C9 1.391(5) .
C4 C5 1.403(5) .
C5 C6 1.371(5) .
C6 C7 1.396(6) .
C7 C8 1.371(6) .
C8 C9 1.389(5) .
C11 C12 1.394(5) .
C11 C16 1.395(5) .
C12 C13 1.390(6) .
C13 C14 1.361(7) .
C14 C15 1.373(7) .
C15 C16 1.380(5) .
